data_1504912
loop_
_publ_author_name
'Viso, Alma'
'Fern\'andez de la Pradilla, Roberto'
'Ure\~na, Mercedes'
'Colomer, Ignacio'

_publ_section_title
;
 Highly diastereoselective addition of lithio vinyl sulfoxides to
 N-sulfinimines: an entry to enantiopure
 3-sulfinyl-2,5-cis-dihydropyrroles.
;
_journal_issue 21
_journal_name_full 'Organic letters'
_journal_page_first 4775
_journal_page_last 4778
_journal_paper_doi 10.1021/ol801878f
_journal_volume 10
_journal_year 2008
_chemical_absolute_configuration rmad
_chemical_formula_sum 'C25 H24 Br N O3 S2'
_chemical_formula_weight 530.48
_chemical_name_systematic
; 
 ? 
;
_space_group_IT_number 19
_symmetry_cell_setting orthorhombic
_symmetry_space_group_name_Hall 'P 2ac 2ab'
_symmetry_space_group_name_H-M 'P 21 21 21'
_atom_sites_solution_hydrogens geom
_atom_sites_solution_primary direct
_atom_sites_solution_secondary difmap
_audit_creation_method SHELXL-97
_cell_angle_alpha 90.00
_cell_angle_beta 90.00
_cell_angle_gamma 90.00
_cell_formula_units_Z 4
_cell_length_a 5.97970(10)
_cell_length_b 14.9321(3)
_cell_length_c 27.3603(6)
_cell_measurement_temperature 298(2)
_cell_volume 2442.99(8)
_computing_cell_refinement 'Bruker SMART'
_computing_data_collection 'Bruker SMART'
_computing_data_reduction 'Bruker SAINT'
_computing_molecular_graphics 'Bruker SHELXTL'
_computing_publication_material 'Bruker SHELXTL'
_computing_structure_refinement 'SHELXL-97 (Sheldrick, 1997)'
_computing_structure_solution 'SHELXS-97 (Sheldrick, 1990)'
_diffrn_ambient_temperature 298(2)
_diffrn_measured_fraction_theta_full 0.985
_diffrn_measured_fraction_theta_max 0.985
_diffrn_measurement_device_type 'CCD area detector'
_diffrn_measurement_method 'phi and omega scans'
_diffrn_radiation_monochromator graphite
_diffrn_radiation_source 'fine-focus sealed tube'
_diffrn_radiation_type CuK\a
_diffrn_radiation_wavelength 1.54178
_diffrn_reflns_av_R_equivalents 0.0284
_diffrn_reflns_av_sigmaI/netI 0.0308
_diffrn_reflns_limit_h_max 6
_diffrn_reflns_limit_h_min -7
_diffrn_reflns_limit_k_max 15
_diffrn_reflns_limit_k_min -18
_diffrn_reflns_limit_l_max 33
_diffrn_reflns_limit_l_min -33
_diffrn_reflns_number 15396
_diffrn_reflns_theta_full 69.49
_diffrn_reflns_theta_max 69.49
_diffrn_reflns_theta_min 3.23
_exptl_absorpt_coefficient_mu 4.108
_exptl_absorpt_correction_T_max 0.720
_exptl_absorpt_correction_T_min 0.472
_exptl_absorpt_correction_type multi-scan
_exptl_absorpt_process_details 'SADABS (Sheldrick, 2001)'
_exptl_crystal_colour colorless
_exptl_crystal_density_diffrn 1.442
_exptl_crystal_density_method 'not measured'
_exptl_crystal_description prism
_exptl_crystal_F_000 1088
_exptl_crystal_size_max 0.25
_exptl_crystal_size_mid 0.10
_exptl_crystal_size_min 0.08
_refine_diff_density_max 0.312
_refine_diff_density_min -0.215
_refine_diff_density_rms 0.037
_refine_ls_abs_structure_details 'Flack H D (1983), Acta Cryst. A39, 876-881'
_refine_ls_abs_structure_Flack 0.006(12)
_refine_ls_extinction_method none
_refine_ls_goodness_of_fit_ref 1.063
_refine_ls_hydrogen_treatment constr
_refine_ls_matrix_type full
_refine_ls_number_parameters 291
_refine_ls_number_reflns 4420
_refine_ls_number_restraints 0
_refine_ls_restrained_S_all 1.063
_refine_ls_R_factor_all 0.0264
_refine_ls_R_factor_gt 0.0251
_refine_ls_shift/su_max 0.001
_refine_ls_shift/su_mean 0.000
_refine_ls_structure_factor_coef Fsqd
_refine_ls_weighting_details 'calc w=1/[\s^2^(Fo^2^)+(0.0424P)^2^+0.0860P] where P=(Fo^2^+2Fc^2^)/3'
_refine_ls_weighting_scheme calc
_refine_ls_wR_factor_gt 0.0676
_refine_ls_wR_factor_ref 0.0689
_reflns_number_gt 4238
_reflns_number_total 4420
_reflns_threshold_expression >2sigma(I)
_cod_data_source_file ol801878f_si_004.cif
_cod_data_source_block datos_m
_cod_depositor_comments
;
The following automatic conversions were performed:

'_symmetry_cell_setting' value 'Orthorhombic' changed to
'orthorhombic' according to
/home/saulius/struct/CIF-dictionaries/cif_core.dic dictionary named
'cif_core.dic' version 2.4.1 from 2010-06-29.

Automatic conversion script
Id: cif_fix_values 1715 2011-07-08 13:25:40Z adriana 
;
_cod_original_sg_symbol_H-M P2(1)2(1)2(1)
_cod_database_code 1504912

loop_
_symmetry_equiv_pos_as_xyz
'x, y, z'
'-x+1/2, -y, z+1/2'
'-x, y+1/2, -z+1/2'
'x+1/2, -y+1/2, -z'

loop_
_atom_site_label
_atom_site_type_symbol
_atom_site_fract_x
_atom_site_fract_y
_atom_site_fract_z
_atom_site_U_iso_or_equiv
_atom_site_adp_type
_atom_site_occupancy
_atom_site_symmetry_multiplicity
_atom_site_calc_flag
_atom_site_refinement_flags
Br1 Br 0.64643(5) 0.47726(2) 0.987479(10) 0.07898(11) Uani 1 1 d .
C1 C 0.6817(4) 0.81403(13) 0.89045(8) 0.0512(4) Uani 1 1 d .
C2 C 0.8739(5) 0.85144(16) 0.90888(9) 0.0664(6) Uani 1 1 d .
H2 H 0.9374 0.8296 0.9375 0.080 Uiso 1 1 calc R
C3 C 0.9715(5) 0.92207(18) 0.88409(12) 0.0782(7) Uani 1 1 d .
H3 H 1.1033 0.9468 0.8961 0.094 Uiso 1 1 calc R
C4 C 0.8785(6) 0.95686(17) 0.84193(11) 0.0799(8) Uani 1 1 d .
C5 C 0.6852(6) 0.91869(19) 0.82494(10) 0.0809(8) Uani 1 1 d .
H5 H 0.6201 0.9413 0.7967 0.097 Uiso 1 1 calc R
C6 C 0.5846(5) 0.84790(16) 0.84844(9) 0.0674(6) Uani 1 1 d .
H6 H 0.4532 0.8232 0.8363 0.081 Uiso 1 1 calc R
C7 C 0.9883(10) 1.0342(2) 0.81564(17) 0.1221(15) Uani 1 1 d .
H7A H 0.9751 1.0875 0.8351 0.183 Uiso 1 1 calc R
H7B H 0.9160 1.0434 0.7847 0.183 Uiso 1 1 calc R
H7C H 1.1435 1.0209 0.8104 0.183 Uiso 1 1 calc R
C8 C 0.9170(3) 0.61534(13) 0.94481(7) 0.0464(4) Uani 1 1 d .
H8 H 1.0090 0.6691 0.9491 0.056 Uiso 1 1 calc .
C9 C 1.0420(3) 0.54744(12) 0.91543(7) 0.0475(4) Uani 1 1 d .
H9 H 1.1811 0.5243 0.9240 0.057 Uiso 1 1 calc R
C10 C 0.9307(3) 0.52457(13) 0.87607(6) 0.0452(4) Uani 1 1 d .
C11 C 0.7227(3) 0.57925(12) 0.86738(7) 0.0423(4) Uani 1 1 d .
H11 H 0.5904 0.5405 0.8674 0.051 Uiso 1 1 calc .
C12 C 0.7361(3) 0.63120(13) 0.81990(7) 0.0435(4) Uani 1 1 d .
C13 C 0.9234(3) 0.68221(14) 0.80876(7) 0.0496(4) Uani 1 1 d .
H13 H 1.0441 0.6836 0.8302 0.059 Uiso 1 1 calc R
C14 C 0.9303(4) 0.73106(16) 0.76570(8) 0.0603(5) Uani 1 1 d .
H14 H 1.0550 0.7658 0.7584 0.072 Uiso 1 1 calc R
C15 C 0.7527(5) 0.72825(18) 0.73371(8) 0.0676(6) Uani 1 1 d .
H15 H 0.7570 0.7612 0.7049 0.081 Uiso 1 1 calc R
C16 C 0.5694(4) 0.67669(19) 0.74443(8) 0.0679(6) Uani 1 1 d .
H16 H 0.4506 0.6743 0.7225 0.081 Uiso 1 1 calc R
C17 C 0.5595(4) 0.62849(16) 0.78722(8) 0.0552(5) Uani 1 1 d .
H17 H 0.4340 0.5940 0.7942 0.066 Uiso 1 1 calc R
C18 C 0.8478(4) 0.57917(15) 0.99404(7) 0.0583(5) Uani 1 1 d .
H18A H 0.7740 0.6261 1.0125 0.070 Uiso 1 1 calc R
H18B H 0.9799 0.5610 1.0121 0.070 Uiso 1 1 calc R
C19 C 0.9119(3) 0.34829(13) 0.86603(7) 0.0496(4) Uani 1 1 d .
C20 C 1.0372(5) 0.30887(17) 0.90183(10) 0.0690(6) Uani 1 1 d .
H20 H 1.1794 0.3302 0.9092 0.083 Uiso 1 1 calc R
C21 C 0.9486(5) 0.23639(19) 0.92699(11) 0.0778(7) Uani 1 1 d .
H21 H 1.0322 0.2096 0.9516 0.093 Uiso 1 1 calc R
C22 C 0.7390(5) 0.20320(17) 0.91619(11) 0.0713(6) Uani 1 1 d .
C23 C 0.6192(4) 0.24433(17) 0.87930(10) 0.0688(6) Uani 1 1 d .
H23 H 0.4779 0.2227 0.8713 0.083 Uiso 1 1 calc R
C24 C 0.7035(4) 0.31626(16) 0.85411(9) 0.0594(5) Uani 1 1 d .
H24 H 0.6207 0.3430 0.8293 0.071 Uiso 1 1 calc R
C25 C 0.6424(7) 0.1242(2) 0.94298(15) 0.1053(11) Uani 1 1 d .
H25A H 0.7616 0.0882 0.9559 0.158 Uiso 1 1 calc R
H25B H 0.5542 0.0890 0.9209 0.158 Uiso 1 1 calc R
H25C H 0.5498 0.1450 0.9693 0.158 Uiso 1 1 calc R
N1 N 0.7269(3) 0.63545(10) 0.91227(5) 0.0443(3) Uani 1 1 d .
O1 O 0.5674(3) 0.73926(11) 0.97110(5) 0.0648(4) Uani 1 1 d .
O2 O 0.3595(3) 0.70079(11) 0.89611(7) 0.0647(4) Uani 1 1 d .
O3 O 1.2688(3) 0.43796(12) 0.83736(8) 0.0762(5) Uani 1 1 d .
S1 S 0.56421(8) 0.72057(3) 0.919949(18) 0.04818(11) Uani 1 1 d .
S2 S 1.02127(9) 0.44228(3) 0.833190(19) 0.05380(13) Uani 1 1 d .

loop_
_atom_site_aniso_label
_atom_site_aniso_U_11
_atom_site_aniso_U_22
_atom_site_aniso_U_33
_atom_site_aniso_U_23
_atom_site_aniso_U_13
_atom_site_aniso_U_12
Br1 0.08446(19) 0.07353(18) 0.07895(17) 0.02298(13) 0.00640(14) -0.01779(14)
C1 0.0530(11) 0.0432(10) 0.0574(10) -0.0026(8) 0.0034(9) 0.0065(8)
C2 0.0734(14) 0.0550(12) 0.0707(13) 0.0048(10) -0.0063(12) -0.0092(11)
C3 0.0769(16) 0.0615(14) 0.0963(18) 0.0053(14) 0.0024(15) -0.0175(12)
C4 0.103(2) 0.0508(13) 0.0859(16) 0.0076(12) 0.0209(17) -0.0002(12)
C5 0.108(2) 0.0622(15) 0.0726(14) 0.0159(12) -0.0046(15) 0.0084(15)
C6 0.0744(15) 0.0577(13) 0.0700(13) 0.0072(11) -0.0112(12) 0.0071(11)
C7 0.159(4) 0.078(2) 0.130(3) 0.030(2) 0.042(3) -0.012(2)
C8 0.0470(10) 0.0448(9) 0.0474(8) -0.0011(8) -0.0038(8) -0.0030(7)
C9 0.0438(9) 0.0462(10) 0.0526(9) 0.0022(8) -0.0013(8) 0.0025(7)
C10 0.0464(9) 0.0404(9) 0.0487(9) 0.0003(7) 0.0035(8) 0.0002(7)
C11 0.0411(8) 0.0414(9) 0.0444(8) -0.0016(7) 0.0019(7) -0.0023(6)
C12 0.0436(9) 0.0434(10) 0.0436(8) -0.0012(7) 0.0025(8) 0.0015(7)
C13 0.0452(10) 0.0520(10) 0.0515(10) 0.0029(8) 0.0004(8) -0.0029(8)
C14 0.0591(12) 0.0621(13) 0.0596(11) 0.0104(10) 0.0106(10) -0.0060(10)
C15 0.0774(15) 0.0725(15) 0.0528(11) 0.0171(11) 0.0005(11) 0.0026(12)
C16 0.0639(14) 0.0846(16) 0.0553(11) 0.0103(11) -0.0136(11) -0.0019(12)
C17 0.0478(10) 0.0634(12) 0.0543(10) 0.0037(9) -0.0041(9) -0.0060(9)
C18 0.0684(13) 0.0594(12) 0.0471(9) 0.0022(9) -0.0027(10) -0.0026(10)
C19 0.0533(11) 0.0416(9) 0.0540(9) -0.0062(8) 0.0018(9) 0.0057(8)
C20 0.0604(13) 0.0628(14) 0.0839(16) 0.0087(12) -0.0131(12) 0.0012(11)
C21 0.0806(16) 0.0686(15) 0.0840(16) 0.0234(13) -0.0116(14) 0.0082(13)
C22 0.0712(15) 0.0578(13) 0.0848(16) 0.0062(12) 0.0120(13) 0.0050(10)
C23 0.0546(12) 0.0661(14) 0.0856(15) -0.0025(12) 0.0042(12) -0.0073(10)
C24 0.0572(12) 0.0578(12) 0.0634(12) 0.0010(10) -0.0065(10) 0.0025(9)
C25 0.106(2) 0.083(2) 0.127(3) 0.034(2) 0.020(2) -0.0057(19)
N1 0.0466(8) 0.0438(8) 0.0423(7) -0.0025(6) 0.0009(6) 0.0024(6)
O1 0.0754(10) 0.0638(9) 0.0551(7) -0.0073(7) 0.0181(7) 0.0098(8)
O2 0.0411(7) 0.0687(9) 0.0841(10) -0.0004(8) 0.0020(8) 0.0019(7)
O3 0.0582(9) 0.0625(10) 0.1078(14) -0.0115(10) 0.0253(9) 0.0014(7)
S1 0.0438(2) 0.0473(2) 0.0535(2) -0.00250(19) 0.00813(19) 0.00340(18)
S2 0.0612(3) 0.0466(2) 0.0536(2) -0.0041(2) 0.0100(2) 0.0037(2)

loop_
_atom_type_symbol
_atom_type_description
_atom_type_scat_dispersion_real
_atom_type_scat_dispersion_imag
_atom_type_scat_source
C C 0.0181 0.0091 'International Tables Vol C Tables 4.2.6.8 and 6.1.1.4'
H H 0.0000 0.0000 'International Tables Vol C Tables 4.2.6.8 and 6.1.1.4'
N N 0.0311 0.0180 'International Tables Vol C Tables 4.2.6.8 and 6.1.1.4'
O O 0.0492 0.0322 'International Tables Vol C Tables 4.2.6.8 and 6.1.1.4'
S S 0.3331 0.5567 'International Tables Vol C Tables 4.2.6.8 and 6.1.1.4'
Br Br -0.6763 1.2805 'International Tables Vol C Tables 4.2.6.8 and 6.1.1.4'

loop_
_geom_angle_atom_site_label_1
_geom_angle_atom_site_label_2
_geom_angle_atom_site_label_3
_geom_angle
C2 C1 C6 120.5(2)
C2 C1 S1 119.23(17)
C6 C1 S1 120.26(19)
C1 C2 C3 118.9(2)
C1 C2 H2 120.6
C3 C2 H2 120.6
C4 C3 C2 121.7(3)
C4 C3 H3 119.1
C2 C3 H3 119.1
C5 C4 C3 117.8(3)
C5 C4 C7 121.5(3)
C3 C4 C7 120.7(4)
C4 C5 C6 122.0(3)
C4 C5 H5 119.0
C6 C5 H5 119.0
C5 C6 C1 119.1(3)
C5 C6 H6 120.5
C1 C6 H6 120.5
C4 C7 H7A 109.5
C4 C7 H7B 109.5
H7A C7 H7B 109.5
C4 C7 H7C 109.5
H7A C7 H7C 109.5
H7B C7 H7C 109.5
N1 C8 C9 101.47(15)
N1 C8 C18 113.61(17)
C9 C8 C18 111.99(17)
N1 C8 H8 109.8
C9 C8 H8 109.8
C18 C8 H8 109.8
C10 C9 C8 111.37(17)
C10 C9 H9 124.3
C8 C9 H9 124.3
C9 C10 C11 114.06(17)
C9 C10 S2 124.44(15)
C11 C10 S2 121.35(13)
N1 C11 C10 99.29(14)
N1 C11 C12 114.72(15)
C10 C11 C12 111.67(15)
N1 C11 H11 110.2
C10 C11 H11 110.2
C12 C11 H11 110.2
C17 C12 C13 119.31(18)
C17 C12 C11 119.91(17)
C13 C12 C11 120.77(17)
C14 C13 C12 120.0(2)
C14 C13 H13 120.0
C12 C13 H13 120.0
C15 C14 C13 120.1(2)
C15 C14 H14 120.0
C13 C14 H14 120.0
C16 C15 C14 119.8(2)
C16 C15 H15 120.1
C14 C15 H15 120.1
C15 C16 C17 120.7(2)
C15 C16 H16 119.7
C17 C16 H16 119.7
C16 C17 C12 120.1(2)
C16 C17 H17 119.9
C12 C17 H17 119.9
C8 C18 Br1 111.51(14)
C8 C18 H18A 109.3
Br1 C18 H18A 109.3
C8 C18 H18B 109.3
Br1 C18 H18B 109.3
H18A C18 H18B 108.0
C20 C19 C24 121.2(2)
C20 C19 S2 119.81(18)
C24 C19 S2 119.02(17)
C19 C20 C21 118.8(3)
C19 C20 H20 120.6
C21 C20 H20 120.6
C22 C21 C20 121.4(3)
C22 C21 H21 119.3
C20 C21 H21 119.3
C21 C22 C23 117.9(2)
C21 C22 C25 121.7(3)
C23 C22 C25 120.4(3)
C24 C23 C22 121.6(2)
C24 C23 H23 119.2
C22 C23 H23 119.2
C23 C24 C19 119.1(2)
C23 C24 H24 120.4
C19 C24 H24 120.4
C22 C25 H25A 109.5
C22 C25 H25B 109.5
H25A C25 H25B 109.5
C22 C25 H25C 109.5
H25A C25 H25C 109.5
H25B C25 H25C 109.5
C8 N1 C11 113.37(15)
C8 N1 S1 123.10(12)
C11 N1 S1 122.78(13)
O2 S1 O1 120.20(10)
O2 S1 N1 107.24(9)
O1 S1 N1 105.89(9)
O2 S1 C1 107.39(10)
O1 S1 C1 106.84(10)
N1 S1 C1 108.93(9)
O3 S2 C10 106.38(10)
O3 S2 C19 106.93(11)
C10 S2 C19 95.68(9)

loop_
_geom_bond_atom_site_label_1
_geom_bond_atom_site_label_2
_geom_bond_distance
Br1 C18 1.949(2)
C1 C2 1.374(3)
C1 C6 1.383(3)
C1 S1 1.759(2)
C2 C3 1.383(4)
C2 H2 0.9300
C3 C4 1.382(4)
C3 H3 0.9300
C4 C5 1.370(5)
C4 C7 1.511(4)
C5 C6 1.376(4)
C5 H5 0.9300
C6 H6 0.9300
C7 H7A 0.9600
C7 H7B 0.9600
C7 H7C 0.9600
C8 N1 1.475(2)
C8 C9 1.494(3)
C8 C18 1.509(3)
C8 H8 0.9800
C9 C10 1.311(3)
C9 H9 0.9300
C10 C11 1.507(3)
C10 S2 1.7832(19)
C11 N1 1.488(2)
C11 C12 1.515(3)
C11 H11 0.9800
C12 C17 1.384(3)
C12 C13 1.388(3)
C13 C14 1.386(3)
C13 H13 0.9300
C14 C15 1.377(4)
C14 H14 0.9300
C15 C16 1.371(4)
C15 H15 0.9300
C16 C17 1.376(3)
C16 H16 0.9300
C17 H17 0.9300
C18 H18A 0.9700
C18 H18B 0.9700
C19 C20 1.367(3)
C19 C24 1.374(3)
C19 S2 1.790(2)
C20 C21 1.388(4)
C20 H20 0.9300
C21 C22 1.380(4)
C21 H21 0.9300
C22 C23 1.382(4)
C22 C25 1.504(4)
C23 C24 1.372(4)
C23 H23 0.9300
C24 H24 0.9300
C25 H25A 0.9600
C25 H25B 0.9600
C25 H25C 0.9600
N1 S1 1.6143(16)
O1 S1 1.4272(16)
O2 S1 1.4183(17)
O3 S2 1.4858(19)

loop_
_geom_torsion_atom_site_label_1
_geom_torsion_atom_site_label_2
_geom_torsion_atom_site_label_3
_geom_torsion_atom_site_label_4
_geom_torsion
C6 C1 C2 C3 -1.5(4)
S1 C1 C2 C3 176.8(2)
C1 C2 C3 C4 1.2(4)
C2 C3 C4 C5 -0.4(4)
C2 C3 C4 C7 179.9(3)
C3 C4 C5 C6 -0.1(4)
C7 C4 C5 C6 179.6(3)
C4 C5 C6 C1 -0.2(4)
C2 C1 C6 C5 1.0(4)
S1 C1 C6 C5 -177.3(2)
N1 C8 C9 C10 -6.6(2)
C18 C8 C9 C10 114.94(19)
C8 C9 C10 C11 6.8(2)
C8 C9 C10 S2 -177.59(14)
C9 C10 C11 N1 -3.8(2)
S2 C10 C11 N1 -179.49(13)
C9 C10 C11 C12 117.62(19)
S2 C10 C11 C12 -58.1(2)
N1 C11 C12 C17 -116.7(2)
C10 C11 C12 C17 131.30(19)
N1 C11 C12 C13 62.9(2)
C10 C11 C12 C13 -49.1(2)
C17 C12 C13 C14 1.2(3)
C11 C12 C13 C14 -178.40(19)
C12 C13 C14 C15 -0.7(4)
C13 C14 C15 C16 -0.3(4)
C14 C15 C16 C17 0.9(4)
C15 C16 C17 C12 -0.4(4)
C13 C12 C17 C16 -0.7(3)
C11 C12 C17 C16 179.0(2)
N1 C8 C18 Br1 52.4(2)
C9 C8 C18 Br1 -61.8(2)
C24 C19 C20 C21 -1.3(4)
S2 C19 C20 C21 179.7(2)
C19 C20 C21 C22 0.7(4)
C20 C21 C22 C23 0.1(4)
C20 C21 C22 C25 179.5(3)
C21 C22 C23 C24 -0.4(4)
C25 C22 C23 C24 -179.7(3)
C22 C23 C24 C19 -0.2(4)
C20 C19 C24 C23 1.1(3)
S2 C19 C24 C23 -179.88(18)
C9 C8 N1 C11 4.2(2)
C18 C8 N1 C11 -116.21(18)
C9 C8 N1 S1 -166.14(13)
C18 C8 N1 S1 73.5(2)
C10 C11 N1 C8 -0.72(19)
C12 C11 N1 C8 -119.87(17)
C10 C11 N1 S1 169.63(13)
C12 C11 N1 S1 50.5(2)
C8 N1 S1 O2 -157.42(15)
C11 N1 S1 O2 33.17(17)
C8 N1 S1 O1 -27.93(17)
C11 N1 S1 O1 162.66(15)
C8 N1 S1 C1 86.65(16)
C11 N1 S1 C1 -82.76(16)
C2 C1 S1 O2 175.10(19)
C6 C1 S1 O2 -6.6(2)
C2 C1 S1 O1 44.9(2)
C6 C1 S1 O1 -136.82(19)
C2 C1 S1 N1 -69.1(2)
C6 C1 S1 N1 109.22(19)
C9 C10 S2 O3 -25.0(2)
C11 C10 S2 O3 150.23(16)
C9 C10 S2 C19 84.51(19)
C11 C10 S2 C19 -100.23(16)
C20 C19 S2 O3 22.9(2)
C24 C19 S2 O3 -156.17(17)
C20 C19 S2 C10 -86.2(2)
C24 C19 S2 C10 94.77(17)
